data_1559350
loop_
_publ_author_name
'Poveda, Dionisio'
'Vivancos, Angela'
'Bautista, Delia'
'Gonz\'alez-Herrero, Pablo'

_publ_section_title
;
 Visible light driven generation and alkyne insertion reactions of stable
 bis-cyclometalated Pt(IV) hydrides
;
_journal_name_full 'Chemical Science'
_journal_paper_doi 10.1039/D0SC04879H
_journal_year 2020
_chemical_formula_sum 'C57 H49 B Cl3 N3 Pt'
_chemical_formula_weight 1088.24
_space_group_crystal_system triclinic
_space_group_IT_number 2
_space_group_name_Hall '-P 1'
_space_group_name_H-M_alt 'P -1'
_atom_sites_solution_hydrogens geom
_audit_creation_method SHELXL-2018/1
_audit_update_record
;
2020-07-24 deposited with the CCDC.	2020-10-13 downloaded from the CCDC.
;
_cell_angle_alpha 66.227(6)
_cell_angle_beta 63.842(6)
_cell_angle_gamma 67.391(6)
_cell_formula_units_Z 2
_cell_length_a 13.989(3)
_cell_length_b 14.570(3)
_cell_length_c 14.971(3)
_cell_measurement_reflns_used 9365
_cell_measurement_temperature 100(2)
_cell_measurement_theta_max 30.5
_cell_measurement_theta_min 5.53
_cell_volume 2425.8(9)
_computing_cell_refinement 'SAINT V8.40A (Bruker AXS Inc.)'
_computing_data_collection 'APEX3 2019.1_0 (Bruker AXS Inc.)'
_computing_data_reduction 'SAINT V8.40A (Bruker AXS Inc.)'
_computing_molecular_graphics 'Olex2-version 1.2.10'
_computing_publication_material 'Bruker SHELXTL'
_computing_structure_refinement 'SHELXL-2018/1 (Sheldrick, 2018)'
_computing_structure_solution 'SHELXT 2014/5 (Sheldrick, 2014)'
_diffrn_ambient_temperature 100(2)
_diffrn_detector_area_resol_mean 9.4
_diffrn_measured_fraction_theta_full 0.999
_diffrn_measured_fraction_theta_max 0.997
_diffrn_measurement_device_type 'Bruker D8 QUEST, PHOTON II'
_diffrn_measurement_method '\w-scans and phi scans'
_diffrn_radiation_type MoK\a
_diffrn_radiation_wavelength 0.71073
_diffrn_reflns_av_R_equivalents 0.0643
_diffrn_reflns_av_unetI/netI 0.0281
_diffrn_reflns_Laue_measured_fraction_full 0.999
_diffrn_reflns_Laue_measured_fraction_max 0.997
_diffrn_reflns_limit_h_max 19
_diffrn_reflns_limit_h_min -19
_diffrn_reflns_limit_k_max 20
_diffrn_reflns_limit_k_min -20
_diffrn_reflns_limit_l_max 21
_diffrn_reflns_limit_l_min -21
_diffrn_reflns_number 157369
_diffrn_reflns_point_group_measured_fraction_full 0.999
_diffrn_reflns_point_group_measured_fraction_max 0.997
_diffrn_reflns_theta_full 29.000
_diffrn_reflns_theta_max 30.522
_diffrn_reflns_theta_min 1.807
_diffrn_source 'high brilliance microfocus sealed tube '
_exptl_absorpt_coefficient_mu 3.099
_exptl_absorpt_correction_T_max 0.7435
_exptl_absorpt_correction_T_min 0.5496
_exptl_absorpt_correction_type multi-scan
_exptl_absorpt_process_details SADABS-2016/2
_exptl_crystal_colour colourless
_exptl_crystal_density_diffrn 1.490
_exptl_crystal_description prism
_exptl_crystal_F_000 1092
_exptl_crystal_size_max 0.300
_exptl_crystal_size_mid 0.240
_exptl_crystal_size_min 0.140
_refine_diff_density_max 0.907
_refine_diff_density_min -1.172
_refine_diff_density_rms 0.099
_refine_ls_extinction_method none
_refine_ls_goodness_of_fit_ref 1.065
_refine_ls_hydrogen_treatment constr
_refine_ls_matrix_type full
_refine_ls_number_parameters 589
_refine_ls_number_reflns 14777
_refine_ls_number_restraints 0
_refine_ls_restrained_S_all 1.065
_refine_ls_R_factor_all 0.0214
_refine_ls_R_factor_gt 0.0202
_refine_ls_shift/su_max 0.003
_refine_ls_shift/su_mean 0.000
_refine_ls_structure_factor_coef Fsqd
_refine_ls_weighting_details 'w=1/[\s^2^(Fo^2^)+(0.0219P)^2^+1.3845P] where P=(Fo^2^+2Fc^2^)/3'
_refine_ls_weighting_scheme calc
_refine_ls_wR_factor_gt 0.0510
_refine_ls_wR_factor_ref 0.0516
_reflns_Friedel_coverage 0.000
_reflns_number_gt 14146
_reflns_number_total 14777
_reflns_threshold_expression 'I > 2\s(I)'
_cod_data_source_file d0sc04879h2.cif
_cod_data_source_block DPD28A_0MSP_a
_cod_original_cell_volume 2425.9(8)
_cod_database_code 1559350
_shelx_shelxl_version_number 2018/1
_shelx_space_group_comment
;
The symmetry employed for this shelxl refinement is uniquely defined
by the following loop, which should always be used as a source of
symmetry information in preference to the above space-group names.
They are only intended as comments.
;
_shelx_estimated_absorpt_t_min 0.457
_shelx_estimated_absorpt_t_max 0.671

loop_
_space_group_symop_operation_xyz
'x, y, z'
'-x, -y, -z'

loop_
_atom_site_label
_atom_site_type_symbol
_atom_site_fract_x
_atom_site_fract_y
_atom_site_fract_z
_atom_site_U_iso_or_equiv
_atom_site_adp_type
_atom_site_occupancy
_atom_site_site_symmetry_order
_atom_site_calc_flag
_atom_site_refinement_flags_posn
_atom_site_refinement_flags_adp
_atom_site_refinement_flags_occupancy
_atom_site_disorder_assembly
_atom_site_disorder_group
Pt1 Pt 0.32870(2) 0.81562(2) 0.58797(2) 0.01389(2) Uani 1 1 d . . . . .
C1 C 0.23377(13) 0.92697(13) 0.50620(12) 0.0171(3) Uani 1 1 d . . . . .
N1 N 0.26055(12) 0.92492(10) 0.67311(11) 0.0168(2) Uani 1 1 d . . . . .
C2 C 0.21161(14) 0.92130(14) 0.42657(13) 0.0207(3) Uani 1 1 d . . . . .
H2 H 0.245052 0.860043 0.404676 0.025 Uiso 1 1 calc R U . . .
N2 N 0.20240(11) 0.73627(10) 0.67349(10) 0.0156(2) Uani 1 1 d . . . . .
C3 C 0.14134(15) 1.00379(16) 0.37849(14) 0.0255(4) Uani 1 1 d . . . . .
N3 N 0.43711(11) 0.70988(11) 0.67047(11) 0.0167(2) Uani 1 1 d . . . . .
C4 C 0.09487(17) 1.09438(16) 0.40920(15) 0.0311(4) Uani 1 1 d . . . . .
H4 H 0.049833 1.152171 0.374602 0.037 Uiso 1 1 calc R U . . .
C5 C 0.11358(17) 1.10118(15) 0.48964(15) 0.0285(4) Uani 1 1 d . . . . .
H5 H 0.080087 1.162874 0.510781 0.034 Uiso 1 1 calc R U . . .
C6 C 0.18176(14) 1.01731(13) 0.53982(13) 0.0200(3) Uani 1 1 d . . . . .
C7 C 0.19610(14) 1.01508(13) 0.63195(12) 0.0191(3) Uani 1 1 d . . . . .
C8 C 0.14765(17) 1.09422(14) 0.68010(15) 0.0271(4) Uani 1 1 d . . . . .
H8 H 0.103327 1.157930 0.651297 0.033 Uiso 1 1 calc R U . . .
C9 C 0.16434(18) 1.07966(15) 0.77020(15) 0.0300(4) Uani 1 1 d . . . . .
H9 H 0.131934 1.133456 0.803038 0.036 Uiso 1 1 calc R U . . .
C10 C 0.22870(16) 0.98598(14) 0.81201(14) 0.0251(3) Uani 1 1 d . . . . .
H10 H 0.239612 0.974008 0.874487 0.030 Uiso 1 1 calc R U . . .
C11 C 0.27648(15) 0.91063(13) 0.76059(13) 0.0204(3) Uani 1 1 d . . . . .
H11 H 0.321916 0.846848 0.787796 0.024 Uiso 1 1 calc R U . . .
C12 C 0.11459(18) 0.9944(2) 0.29566(16) 0.0360(5) Uani 1 1 d . . . . .
H12A H 0.131616 1.051538 0.232717 0.054 Uiso 1 1 calc R U . . .
H12B H 0.036206 0.997223 0.320427 0.054 Uiso 1 1 calc R U . . .
H12C H 0.158592 0.928221 0.280099 0.054 Uiso 1 1 calc R U . . .
C21 C 0.37983(14) 0.71564(13) 0.50471(13) 0.0176(3) Uani 1 1 d . . . . .
C22 C 0.47374(14) 0.70618(14) 0.41783(13) 0.0215(3) Uani 1 1 d . . . . .
H22 H 0.521010 0.750216 0.392645 0.026 Uiso 1 1 calc R U . . .
C23 C 0.50004(16) 0.63323(15) 0.36677(15) 0.0268(4) Uani 1 1 d . . . . .
C24 C 0.43019(18) 0.56873(17) 0.40474(16) 0.0320(4) Uani 1 1 d . . . . .
H24 H 0.446951 0.519093 0.370539 0.038 Uiso 1 1 calc R U . . .
C25 C 0.33684(17) 0.57612(15) 0.49155(16) 0.0280(4) Uani 1 1 d . . . . .
H25 H 0.290301 0.531393 0.516708 0.034 Uiso 1 1 calc R U . . .
C26 C 0.31071(14) 0.64930(13) 0.54246(13) 0.0195(3) Uani 1 1 d . . . . .
C27 C 0.21420(13) 0.65997(13) 0.63638(13) 0.0178(3) Uani 1 1 d . . . . .
C28 C 0.13930(15) 0.59875(14) 0.68846(15) 0.0241(3) Uani 1 1 d . . . . .
H28 H 0.146689 0.545825 0.662432 0.029 Uiso 1 1 calc R U . . .
C29 C 0.05395(15) 0.61534(15) 0.77838(15) 0.0250(3) Uani 1 1 d . . . . .
H29 H 0.003362 0.573026 0.815015 0.030 Uiso 1 1 calc R U . . .
C30 C 0.04275(14) 0.69430(14) 0.81472(14) 0.0226(3) Uani 1 1 d . . . . .
H30 H -0.015782 0.707268 0.875803 0.027 Uiso 1 1 calc R U . . .
C31 C 0.11858(13) 0.75336(13) 0.76005(12) 0.0182(3) Uani 1 1 d . . . . .
H31 H 0.111423 0.807608 0.784172 0.022 Uiso 1 1 calc R U . . .
C32 C 0.60285(19) 0.62469(18) 0.27271(17) 0.0373(5) Uani 1 1 d . . . . .
H32A H 0.583688 0.663547 0.209597 0.056 Uiso 1 1 calc R U . . .
H32B H 0.636275 0.551685 0.273855 0.056 Uiso 1 1 calc R U . . .
H32C H 0.655228 0.653310 0.273690 0.056 Uiso 1 1 calc R U . . .
C41 C 0.45994(15) 0.87565(14) 0.50830(13) 0.0215(3) Uani 1 1 d . . . . .
H41 H 0.460918 0.936146 0.450989 0.026 Uiso 1 1 calc R U . . .
C42 C 0.54635(15) 0.82442(15) 0.54155(14) 0.0246(3) Uani 1 1 d . . . . .
H42 H 0.611557 0.848046 0.509007 0.029 Uiso 1 1 calc R U . . .
C43 C 0.53696(14) 0.73128(14) 0.62926(14) 0.0216(3) Uani 1 1 d . . . . .
C44 C 0.61953(15) 0.66574(16) 0.67125(16) 0.0273(4) Uani 1 1 d . . . . .
H44 H 0.689272 0.680560 0.643177 0.033 Uiso 1 1 calc R U . . .
C45 C 0.59920(15) 0.57927(16) 0.75381(16) 0.0287(4) Uani 1 1 d . . . . .
H45 H 0.655653 0.533992 0.781773 0.034 Uiso 1 1 calc R U . . .
C46 C 0.49643(15) 0.55780(14) 0.79654(14) 0.0232(3) Uani 1 1 d . . . . .
C47 C 0.41781(14) 0.62626(13) 0.75198(13) 0.0186(3) Uani 1 1 d . . . . .
H47 H 0.346980 0.613620 0.780257 0.022 Uiso 1 1 calc R U . . .
C48 C 0.47252(18) 0.46405(16) 0.88626(17) 0.0317(4) Uani 1 1 d . . . . .
H48A H 0.397213 0.461247 0.903879 0.048 Uiso 1 1 calc R U . . .
H48B H 0.480305 0.468345 0.946289 0.048 Uiso 1 1 calc R U . . .
H48C H 0.524443 0.401399 0.867124 0.048 Uiso 1 1 calc R U . . .
B1 B 0.90422(15) 0.33715(14) 0.86097(14) 0.0177(3) Uani 1 1 d . . . . .
C51 C 0.96245(15) 0.34716(12) 0.73474(13) 0.0213(3) Uani 1 1 d . . . . .
C52 C 0.90305(18) 0.35771(15) 0.67456(15) 0.0287(4) Uani 1 1 d . . . . .
H52 H 0.827396 0.357815 0.707541 0.034 Uiso 1 1 calc R U . . .
C53 C 0.9508(2) 0.36802(16) 0.56831(16) 0.0356(5) Uani 1 1 d . . . . .
H53 H 0.907685 0.373890 0.530971 0.043 Uiso 1 1 calc R U . . .
C54 C 1.0599(2) 0.36979(16) 0.51697(15) 0.0382(5) Uani 1 1 d . . . . .
H54 H 1.092437 0.376162 0.444749 0.046 Uiso 1 1 calc R U . . .
C55 C 1.1211(2) 0.36212(16) 0.57252(15) 0.0348(5) Uani 1 1 d . . . . .
H55 H 1.195984 0.364745 0.538009 0.042 Uiso 1 1 calc R U . . .
C56 C 1.07315(17) 0.35052(14) 0.67929(14) 0.0264(4) Uani 1 1 d . . . . .
H56 H 1.117043 0.344668 0.715850 0.032 Uiso 1 1 calc R U . . .
C61 C 0.86215(13) 0.45350(12) 0.87659(13) 0.0172(3) Uani 1 1 d . . . . .
C62 C 0.83072(14) 0.54360(13) 0.80245(14) 0.0208(3) Uani 1 1 d . . . . .
H62 H 0.838843 0.537871 0.738330 0.025 Uiso 1 1 calc R U . . .
C63 C 0.78791(16) 0.64160(14) 0.81881(17) 0.0272(4) Uani 1 1 d . . . . .
H63 H 0.766413 0.700463 0.766778 0.033 Uiso 1 1 calc R U . . .
C64 C 0.77666(16) 0.65329(14) 0.91075(17) 0.0272(4) Uani 1 1 d . . . . .
H64 H 0.747167 0.719706 0.922385 0.033 Uiso 1 1 calc R U . . .
C65 C 0.80928(15) 0.56618(14) 0.98550(15) 0.0250(3) Uani 1 1 d . . . . .
H65 H 0.803643 0.572965 1.048262 0.030 Uiso 1 1 calc R U . . .
C66 C 0.85030(14) 0.46875(13) 0.96841(13) 0.0209(3) Uani 1 1 d . . . . .
H66 H 0.871148 0.410163 1.020987 0.025 Uiso 1 1 calc R U . . .
C71 C 0.79758(14) 0.28718(12) 0.91158(13) 0.0184(3) Uani 1 1 d . . . . .
C72 C 0.70269(14) 0.31578(13) 0.99252(13) 0.0202(3) Uani 1 1 d . . . . .
H72 H 0.698175 0.368463 1.017303 0.024 Uiso 1 1 calc R U . . .
C73 C 0.61474(15) 0.27020(14) 1.03815(14) 0.0241(3) Uani 1 1 d . . . . .
H73 H 0.552593 0.291197 1.093604 0.029 Uiso 1 1 calc R U . . .
C74 C 0.61779(17) 0.19427(15) 1.00276(16) 0.0281(4) Uani 1 1 d . . . . .
H74 H 0.557196 0.164363 1.032148 0.034 Uiso 1 1 calc R U . . .
C75 C 0.71055(19) 0.16275(15) 0.92390(17) 0.0307(4) Uani 1 1 d . . . . .
H75 H 0.713926 0.110419 0.899304 0.037 Uiso 1 1 calc R U . . .
C76 C 0.79883(17) 0.20720(14) 0.88046(15) 0.0261(4) Uani 1 1 d . . . . .
H76 H 0.862356 0.182779 0.827848 0.031 Uiso 1 1 calc R U . . .
C81 C 0.99279(14) 0.26197(12) 0.92169(12) 0.0180(3) Uani 1 1 d . . . . .
C82 C 1.08453(14) 0.29206(13) 0.90652(14) 0.0212(3) Uani 1 1 d . . . . .
H82 H 1.090287 0.360732 0.866518 0.025 Uiso 1 1 calc R U . . .
C83 C 1.16697(15) 0.22554(15) 0.94761(15) 0.0244(3) Uani 1 1 d . . . . .
H83 H 1.229280 0.247899 0.932539 0.029 Uiso 1 1 calc R U . . .
C84 C 1.15810(16) 0.12598(15) 1.01098(15) 0.0268(4) Uani 1 1 d . . . . .
H84 H 1.214344 0.079805 1.038888 0.032 Uiso 1 1 calc R U . . .
C85 C 1.06595(16) 0.09540(14) 1.03262(14) 0.0259(4) Uani 1 1 d . . . . .
H85 H 1.057524 0.028717 1.077680 0.031 Uiso 1 1 calc R U . . .
C86 C 0.98573(15) 0.16216(13) 0.98850(13) 0.0212(3) Uani 1 1 d . . . . .
H86 H 0.923546 0.139278 1.004221 0.025 Uiso 1 1 calc R U . . .
C99 C 0.44008(18) 0.99235(18) 0.22433(18) 0.0358(5) Uani 1 1 d . . . . .
H99 H 0.396771 0.944611 0.284491 0.043 Uiso 1 1 calc R U . . .
Cl88 Cl 0.57677(5) 0.92248(4) 0.18226(5) 0.04619(14) Uani 1 1 d . . . . .
Cl89 Cl 0.42898(6) 1.09520(5) 0.26440(5) 0.04531(13) Uani 1 1 d . . . . .
Cl90 Cl 0.38376(6) 1.04205(7) 0.12388(7) 0.06027(19) Uani 1 1 d . . . . .

loop_
_atom_site_aniso_label
_atom_site_aniso_U_11
_atom_site_aniso_U_22
_atom_site_aniso_U_33
_atom_site_aniso_U_23
_atom_site_aniso_U_13
_atom_site_aniso_U_12
Pt1 0.01470(3) 0.01369(3) 0.01330(3) -0.00552(2) -0.00364(2) -0.00307(2)
C1 0.0169(7) 0.0180(7) 0.0144(6) -0.0034(5) -0.0052(5) -0.0036(6)
N1 0.0201(6) 0.0146(6) 0.0160(6) -0.0063(5) -0.0044(5) -0.0044(5)
C2 0.0200(7) 0.0251(8) 0.0160(7) -0.0064(6) -0.0041(6) -0.0063(6)
N2 0.0159(6) 0.0154(6) 0.0157(6) -0.0050(5) -0.0056(5) -0.0032(5)
C3 0.0220(8) 0.0349(10) 0.0169(7) -0.0042(7) -0.0068(6) -0.0075(7)
N3 0.0151(6) 0.0177(6) 0.0186(6) -0.0086(5) -0.0062(5) -0.0012(5)
C4 0.0302(9) 0.0313(10) 0.0220(8) -0.0024(7) -0.0135(7) 0.0021(8)
C5 0.0314(9) 0.0223(8) 0.0229(8) -0.0050(7) -0.0102(7) 0.0018(7)
C6 0.0230(8) 0.0170(7) 0.0162(7) -0.0037(6) -0.0059(6) -0.0031(6)
C7 0.0228(8) 0.0159(7) 0.0157(7) -0.0056(5) -0.0045(6) -0.0033(6)
C8 0.0359(10) 0.0163(7) 0.0232(8) -0.0080(6) -0.0085(7) 0.0001(7)
C9 0.0423(11) 0.0210(8) 0.0240(9) -0.0126(7) -0.0070(8) -0.0038(8)
C10 0.0344(9) 0.0239(8) 0.0193(8) -0.0094(6) -0.0074(7) -0.0081(7)
C11 0.0251(8) 0.0189(7) 0.0192(7) -0.0069(6) -0.0080(6) -0.0054(6)
C12 0.0306(10) 0.0556(14) 0.0235(9) -0.0091(9) -0.0130(8) -0.0102(9)
C21 0.0181(7) 0.0174(7) 0.0175(7) -0.0086(6) -0.0043(6) -0.0028(6)
C22 0.0209(8) 0.0214(8) 0.0195(7) -0.0097(6) -0.0021(6) -0.0040(6)
C23 0.0275(9) 0.0274(9) 0.0219(8) -0.0140(7) -0.0012(7) -0.0044(7)
C24 0.0363(10) 0.0333(10) 0.0303(10) -0.0230(8) -0.0013(8) -0.0095(8)
C25 0.0301(9) 0.0292(9) 0.0304(9) -0.0178(8) -0.0033(7) -0.0114(7)
C26 0.0197(7) 0.0205(7) 0.0197(7) -0.0109(6) -0.0036(6) -0.0044(6)
C27 0.0173(7) 0.0182(7) 0.0194(7) -0.0075(6) -0.0059(6) -0.0039(6)
C28 0.0222(8) 0.0234(8) 0.0294(9) -0.0114(7) -0.0050(7) -0.0087(7)
C29 0.0198(8) 0.0257(8) 0.0287(9) -0.0072(7) -0.0044(7) -0.0099(7)
C30 0.0179(7) 0.0264(8) 0.0195(7) -0.0069(6) -0.0022(6) -0.0062(6)
C31 0.0168(7) 0.0206(7) 0.0165(7) -0.0072(6) -0.0046(6) -0.0030(6)
C32 0.0355(11) 0.0384(11) 0.0300(10) -0.0225(9) 0.0070(8) -0.0090(9)
C41 0.0234(8) 0.0224(8) 0.0194(7) -0.0075(6) -0.0024(6) -0.0105(6)
C42 0.0200(8) 0.0299(9) 0.0250(8) -0.0097(7) -0.0016(6) -0.0124(7)
C43 0.0174(7) 0.0276(8) 0.0227(8) -0.0123(7) -0.0051(6) -0.0052(6)
C44 0.0175(8) 0.0367(10) 0.0317(9) -0.0157(8) -0.0082(7) -0.0046(7)
C45 0.0202(8) 0.0335(10) 0.0344(10) -0.0141(8) -0.0146(7) 0.0025(7)
C46 0.0232(8) 0.0226(8) 0.0252(8) -0.0096(7) -0.0122(7) 0.0007(6)
C47 0.0172(7) 0.0189(7) 0.0210(7) -0.0090(6) -0.0072(6) -0.0015(6)
C48 0.0348(10) 0.0254(9) 0.0330(10) -0.0027(8) -0.0201(8) -0.0014(8)
B1 0.0202(8) 0.0158(8) 0.0164(7) -0.0058(6) -0.0046(6) -0.0044(6)
C51 0.0294(9) 0.0128(7) 0.0175(7) -0.0044(6) -0.0060(6) -0.0033(6)
C52 0.0398(11) 0.0221(8) 0.0221(8) -0.0067(7) -0.0129(8) -0.0023(7)
C53 0.0575(14) 0.0243(9) 0.0232(9) -0.0062(7) -0.0205(9) -0.0010(9)
C54 0.0616(15) 0.0218(9) 0.0162(8) -0.0046(7) -0.0048(9) -0.0060(9)
C55 0.0454(12) 0.0246(9) 0.0201(8) -0.0067(7) 0.0037(8) -0.0114(8)
C56 0.0333(9) 0.0207(8) 0.0189(8) -0.0070(6) -0.0010(7) -0.0081(7)
C61 0.0157(7) 0.0162(7) 0.0194(7) -0.0062(6) -0.0043(6) -0.0043(5)
C62 0.0229(8) 0.0172(7) 0.0252(8) -0.0060(6) -0.0113(6) -0.0043(6)
C63 0.0289(9) 0.0169(8) 0.0394(10) -0.0079(7) -0.0191(8) -0.0004(7)
C64 0.0237(8) 0.0193(8) 0.0428(11) -0.0159(8) -0.0120(8) -0.0012(6)
C65 0.0252(8) 0.0243(8) 0.0284(9) -0.0144(7) -0.0052(7) -0.0063(7)
C66 0.0232(8) 0.0187(7) 0.0195(7) -0.0066(6) -0.0051(6) -0.0054(6)
C71 0.0231(8) 0.0155(7) 0.0179(7) -0.0036(5) -0.0091(6) -0.0048(6)
C72 0.0238(8) 0.0188(7) 0.0190(7) -0.0039(6) -0.0081(6) -0.0067(6)
C73 0.0248(8) 0.0242(8) 0.0212(8) -0.0017(6) -0.0077(7) -0.0090(7)
C74 0.0328(10) 0.0234(8) 0.0301(9) 0.0023(7) -0.0145(8) -0.0152(7)
C75 0.0414(11) 0.0222(8) 0.0360(10) -0.0073(7) -0.0156(9) -0.0137(8)
C76 0.0322(9) 0.0197(8) 0.0283(9) -0.0091(7) -0.0092(7) -0.0073(7)
C81 0.0199(7) 0.0165(7) 0.0151(7) -0.0066(5) -0.0033(6) -0.0029(6)
C82 0.0224(8) 0.0191(7) 0.0211(8) -0.0086(6) -0.0052(6) -0.0036(6)
C83 0.0207(8) 0.0289(9) 0.0260(8) -0.0143(7) -0.0074(7) -0.0022(7)
C84 0.0274(9) 0.0270(9) 0.0235(8) -0.0105(7) -0.0117(7) 0.0028(7)
C85 0.0316(9) 0.0201(8) 0.0199(8) -0.0036(6) -0.0091(7) -0.0021(7)
C86 0.0237(8) 0.0187(7) 0.0174(7) -0.0038(6) -0.0045(6) -0.0058(6)
C99 0.0279(10) 0.0380(11) 0.0360(11) -0.0080(9) -0.0034(8) -0.0140(9)
Cl88 0.0327(3) 0.0317(3) 0.0555(4) -0.0093(2) -0.0038(2) -0.0058(2)
Cl89 0.0548(3) 0.0379(3) 0.0341(3) -0.0123(2) -0.0068(2) -0.0099(2)
Cl90 0.0522(4) 0.0763(5) 0.0700(5) -0.0170(4) -0.0310(4) -0.0256(4)

loop_
_atom_type_symbol
_atom_type_description
_atom_type_scat_dispersion_real
_atom_type_scat_dispersion_imag
_atom_type_scat_source
C C 0.0033 0.0016 'International Tables Vol C Tables 4.2.6.8 and 6.1.1.4'
H H 0.0000 0.0000 'International Tables Vol C Tables 4.2.6.8 and 6.1.1.4'
B B 0.0013 0.0007 'International Tables Vol C Tables 4.2.6.8 and 6.1.1.4'
N N 0.0061 0.0033 'International Tables Vol C Tables 4.2.6.8 and 6.1.1.4'
Pt Pt -1.7033 8.3905 'International Tables Vol C Tables 4.2.6.8 and 6.1.1.4'
Cl Cl 0.1484 0.1585 'International Tables Vol C Tables 4.2.6.8 and 6.1.1.4'

loop_
_geom_angle_atom_site_label_1
_geom_angle_atom_site_label_2
_geom_angle_atom_site_label_3
_geom_angle
_geom_angle_site_symmetry_1
_geom_angle_site_symmetry_3
_geom_angle_publ_flag
C41 Pt1 C21 95.47(7) . . ?
C41 Pt1 C1 95.17(7) . . ?
C21 Pt1 C1 94.93(7) . . ?
C41 Pt1 N1 88.08(6) . . ?
C21 Pt1 N1 174.53(6) . . ?
C1 Pt1 N1 80.59(6) . . ?
C41 Pt1 N2 173.79(6) . . ?
C21 Pt1 N2 80.56(6) . . ?
C1 Pt1 N2 89.95(6) . . ?
N1 Pt1 N2 96.24(5) . . ?
C41 Pt1 N3 79.67(7) . . ?
C21 Pt1 N3 88.38(6) . . ?
C1 Pt1 N3 174.14(6) . . ?
N1 Pt1 N3 96.36(5) . . ?
N2 Pt1 N3 95.37(5) . . ?
C2 C1 C6 118.93(15) . . ?
C2 C1 Pt1 127.45(13) . . ?
C6 C1 Pt1 113.55(12) . . ?
C11 N1 C7 120.68(14) . . ?
C11 N1 Pt1 125.39(11) . . ?
C7 N1 Pt1 113.93(11) . . ?
C3 C2 C1 121.33(17) . . ?
C3 C2 H2 119.3 . . ?
C1 C2 H2 119.3 . . ?
C31 N2 C27 120.49(14) . . ?
C31 N2 Pt1 125.34(11) . . ?
C27 N2 Pt1 114.11(11) . . ?
C4 C3 C2 118.98(17) . . ?
C4 C3 C12 120.53(18) . . ?
C2 C3 C12 120.49(19) . . ?
C47 N3 C43 120.02(15) . . ?
C47 N3 Pt1 127.18(11) . . ?
C43 N3 Pt1 112.73(11) . . ?
C5 C4 C3 120.80(17) . . ?
C5 C4 H4 119.6 . . ?
C3 C4 H4 119.6 . . ?
C4 C5 C6 120.17(18) . . ?
C4 C5 H5 119.9 . . ?
C6 C5 H5 119.9 . . ?
C5 C6 C1 119.68(16) . . ?
C5 C6 C7 123.00(16) . . ?
C1 C6 C7 117.16(14) . . ?
N1 C7 C8 119.48(16) . . ?
N1 C7 C6 114.49(14) . . ?
C8 C7 C6 126.00(16) . . ?
C9 C8 C7 119.86(17) . . ?
C9 C8 H8 120.1 . . ?
C7 C8 H8 120.1 . . ?
C8 C9 C10 119.59(17) . . ?
C8 C9 H9 120.2 . . ?
C10 C9 H9 120.2 . . ?
C11 C10 C9 118.42(17) . . ?
C11 C10 H10 120.8 . . ?
C9 C10 H10 120.8 . . ?
N1 C11 C10 121.93(16) . . ?
N1 C11 H11 119.0 . . ?
C10 C11 H11 119.0 . . ?
C3 C12 H12A 109.5 . . ?
C3 C12 H12B 109.5 . . ?
H12A C12 H12B 109.5 . . ?
C3 C12 H12C 109.5 . . ?
H12A C12 H12C 109.5 . . ?
H12B C12 H12C 109.5 . . ?
C22 C21 C26 119.05(15) . . ?
C22 C21 Pt1 127.04(13) . . ?
C26 C21 Pt1 113.91(12) . . ?
C21 C22 C23 121.41(17) . . ?
C21 C22 H22 119.3 . . ?
C23 C22 H22 119.3 . . ?
C24 C23 C22 118.76(17) . . ?
C24 C23 C32 121.11(17) . . ?
C22 C23 C32 120.13(18) . . ?
C25 C24 C23 120.86(17) . . ?
C25 C24 H24 119.6 . . ?
C23 C24 H24 119.6 . . ?
C24 C25 C26 120.24(17) . . ?
C24 C25 H25 119.9 . . ?
C26 C25 H25 119.9 . . ?
C25 C26 C21 119.68(16) . . ?
C25 C26 C27 123.18(16) . . ?
C21 C26 C27 117.13(14) . . ?
N2 C27 C28 119.79(15) . . ?
N2 C27 C26 114.27(14) . . ?
C28 C27 C26 125.92(15) . . ?
C29 C28 C27 119.72(16) . . ?
C29 C28 H28 120.1 . . ?
C27 C28 H28 120.1 . . ?
C28 C29 C30 119.64(16) . . ?
C28 C29 H29 120.2 . . ?
C30 C29 H29 120.2 . . ?
C31 C30 C29 118.50(16) . . ?
C31 C30 H30 120.8 . . ?
C29 C30 H30 120.8 . . ?
N2 C31 C30 121.84(16) . . ?
N2 C31 H31 119.1 . . ?
C30 C31 H31 119.1 . . ?
C23 C32 H32A 109.5 . . ?
C23 C32 H32B 109.5 . . ?
H32A C32 H32B 109.5 . . ?
C23 C32 H32C 109.5 . . ?
H32A C32 H32C 109.5 . . ?
H32B C32 H32C 109.5 . . ?
C42 C41 Pt1 115.37(13) . . ?
C42 C41 H41 122.3 . . ?
Pt1 C41 H41 122.3 . . ?
C41 C42 C43 117.94(16) . . ?
C41 C42 H42 121.0 . . ?
C43 C42 H42 121.0 . . ?
N3 C43 C44 119.78(17) . . ?
N3 C43 C42 114.22(15) . . ?
C44 C43 C42 126.00(17) . . ?
C45 C44 C43 119.60(17) . . ?
C45 C44 H44 120.2 . . ?
C43 C44 H44 120.2 . . ?
C44 C45 C46 120.57(17) . . ?
C44 C45 H45 119.7 . . ?
C46 C45 H45 119.7 . . ?
C47 C46 C45 117.01(17) . . ?
C47 C46 C48 121.49(17) . . ?
C45 C46 C48 121.49(17) . . ?
N3 C47 C46 123.01(16) . . ?
N3 C47 H47 118.5 . . ?
C46 C47 H47 118.5 . . ?
C46 C48 H48A 109.5 . . ?
C46 C48 H48B 109.5 . . ?
H48A C48 H48B 109.5 . . ?
C46 C48 H48C 109.5 . . ?
H48A C48 H48C 109.5 . . ?
H48B C48 H48C 109.5 . . ?
C61 B1 C81 109.61(13) . . ?
C61 B1 C71 109.09(13) . . ?
C81 B1 C71 108.60(13) . . ?
C61 B1 C51 108.75(13) . . ?
C81 B1 C51 110.52(13) . . ?
C71 B1 C51 110.26(13) . . ?
C52 C51 C56 114.98(17) . . ?
C52 C51 B1 122.26(16) . . ?
C56 C51 B1 122.70(16) . . ?
C53 C52 C51 122.6(2) . . ?
C53 C52 H52 118.7 . . ?
C51 C52 H52 118.7 . . ?
C54 C53 C52 120.7(2) . . ?
C54 C53 H53 119.7 . . ?
C52 C53 H53 119.7 . . ?
C53 C54 C55 118.84(19) . . ?
C53 C54 H54 120.6 . . ?
C55 C54 H54 120.6 . . ?
C54 C55 C56 120.2(2) . . ?
C54 C55 H55 119.9 . . ?
C56 C55 H55 119.9 . . ?
C55 C56 C51 122.7(2) . . ?
C55 C56 H56 118.7 . . ?
C51 C56 H56 118.7 . . ?
C62 C61 C66 115.20(15) . . ?
C62 C61 B1 122.84(15) . . ?
C66 C61 B1 121.89(14) . . ?
C63 C62 C61 122.76(17) . . ?
C63 C62 H62 118.6 . . ?
C61 C62 H62 118.6 . . ?
C64 C63 C62 120.28(17) . . ?
C64 C63 H63 119.9 . . ?
C62 C63 H63 119.9 . . ?
C63 C64 C65 118.85(16) . . ?
C63 C64 H64 120.6 . . ?
C65 C64 H64 120.6 . . ?
C64 C65 C66 120.03(17) . . ?
C64 C65 H65 120.0 . . ?
C66 C65 H65 120.0 . . ?
C65 C66 C61 122.84(16) . . ?
C65 C66 H66 118.6 . . ?
C61 C66 H66 118.6 . . ?
C72 C71 C76 115.16(16) . . ?
C72 C71 B1 122.95(14) . . ?
C76 C71 B1 121.78(15) . . ?
C73 C72 C71 122.81(16) . . ?
C73 C72 H72 118.6 . . ?
C71 C72 H72 118.6 . . ?
C74 C73 C72 120.13(18) . . ?
C74 C73 H73 119.9 . . ?
C72 C73 H73 119.9 . . ?
C75 C74 C73 118.93(17) . . ?
C75 C74 H74 120.5 . . ?
C73 C74 H74 120.5 . . ?
C74 C75 C76 120.43(18) . . ?
C74 C75 H75 119.8 . . ?
C76 C75 H75 119.8 . . ?
C75 C76 C71 122.49(18) . . ?
C75 C76 H76 118.8 . . ?
C71 C76 H76 118.8 . . ?
C86 C81 C82 115.09(16) . . ?
C86 C81 B1 123.04(15) . . ?
C82 C81 B1 121.82(14) . . ?
C83 C82 C81 122.80(16) . . ?
C83 C82 H82 118.6 . . ?
C81 C82 H82 118.6 . . ?
C82 C83 C84 119.94(17) . . ?
C82 C83 H83 120.0 . . ?
C84 C83 H83 120.0 . . ?
C85 C84 C83 118.99(17) . . ?
C85 C84 H84 120.5 . . ?
C83 C84 H84 120.5 . . ?
C84 C85 C86 120.18(17) . . ?
C84 C85 H85 119.9 . . ?
C86 C85 H85 119.9 . . ?
C85 C86 C81 122.82(17) . . ?
C85 C86 H86 118.6 . . ?
C81 C86 H86 118.6 . . ?
Cl88 C99 Cl89 111.31(12) . . ?
Cl88 C99 Cl90 110.28(13) . . ?
Cl89 C99 Cl90 109.33(13) . . ?
Cl88 C99 H99 108.6 . . ?
Cl89 C99 H99 108.6 . . ?
Cl90 C99 H99 108.6 . . ?

loop_
_geom_bond_atom_site_label_1
_geom_bond_atom_site_label_2
_geom_bond_distance
_geom_bond_site_symmetry_2
_geom_bond_publ_flag
Pt1 C41 2.0052(17) . ?
Pt1 C21 2.0161(16) . ?
Pt1 C1 2.0174(16) . ?
Pt1 N1 2.1135(14) . ?
Pt1 N2 2.1167(14) . ?
Pt1 N3 2.1260(14) . ?
C1 C2 1.396(2) . ?
C1 C6 1.411(2) . ?
N1 C11 1.345(2) . ?
N1 C7 1.358(2) . ?
C2 C3 1.395(2) . ?
C2 H2 0.9500 . ?
N2 C31 1.346(2) . ?
N2 C27 1.359(2) . ?
C3 C4 1.394(3) . ?
C3 C12 1.511(3) . ?
N3 C47 1.345(2) . ?
N3 C43 1.360(2) . ?
C4 C5 1.387(3) . ?
C4 H4 0.9500 . ?
C5 C6 1.401(2) . ?
C5 H5 0.9500 . ?
C6 C7 1.465(2) . ?
C7 C8 1.395(2) . ?
C8 C9 1.388(3) . ?
C8 H8 0.9500 . ?
C9 C10 1.389(3) . ?
C9 H9 0.9500 . ?
C10 C11 1.381(2) . ?
C10 H10 0.9500 . ?
C11 H11 0.9500 . ?
C12 H12A 0.9800 . ?
C12 H12B 0.9800 . ?
C12 H12C 0.9800 . ?
C21 C22 1.391(2) . ?
C21 C26 1.409(2) . ?
C22 C23 1.398(2) . ?
C22 H22 0.9500 . ?
C23 C24 1.395(3) . ?
C23 C32 1.512(3) . ?
C24 C25 1.384(3) . ?
C24 H24 0.9500 . ?
C25 C26 1.400(2) . ?
C25 H25 0.9500 . ?
C26 C27 1.471(2) . ?
C27 C28 1.393(2) . ?
C28 C29 1.385(3) . ?
C28 H28 0.9500 . ?
C29 C30 1.391(3) . ?
C29 H29 0.9500 . ?
C30 C31 1.380(2) . ?
C30 H30 0.9500 . ?
C31 H31 0.9500 . ?
C32 H32A 0.9800 . ?
C32 H32B 0.9800 . ?
C32 H32C 0.9800 . ?
C41 C42 1.343(3) . ?
C41 H41 0.9500 . ?
C42 C43 1.460(3) . ?
C42 H42 0.9500 . ?
C43 C44 1.396(3) . ?
C44 C45 1.381(3) . ?
C44 H44 0.9500 . ?
C45 C46 1.395(3) . ?
C45 H45 0.9500 . ?
C46 C47 1.384(2) . ?
C46 C48 1.503(3) . ?
C47 H47 0.9500 . ?
C48 H48A 0.9800 . ?
C48 H48B 0.9800 . ?
C48 H48C 0.9800 . ?
B1 C61 1.645(2) . ?
B1 C81 1.646(3) . ?
B1 C71 1.650(3) . ?
B1 C51 1.664(3) . ?
C51 C52 1.406(3) . ?
C51 C56 1.408(3) . ?
C52 C53 1.395(3) . ?
C52 H52 0.9500 . ?
C53 C54 1.378(4) . ?
C53 H53 0.9500 . ?
C54 C55 1.385(4) . ?
C54 H54 0.9500 . ?
C55 C56 1.399(3) . ?
C55 H55 0.9500 . ?
C56 H56 0.9500 . ?
C61 C62 1.400(2) . ?
C61 C66 1.408(2) . ?
C62 C63 1.397(2) . ?
C62 H62 0.9500 . ?
C63 C64 1.388(3) . ?
C63 H63 0.9500 . ?
C64 C65 1.390(3) . ?
C64 H64 0.9500 . ?
C65 C66 1.395(2) . ?
C65 H65 0.9500 . ?
C66 H66 0.9500 . ?
C71 C72 1.403(2) . ?
C71 C76 1.411(2) . ?
C72 C73 1.394(2) . ?
C72 H72 0.9500 . ?
C73 C74 1.387(3) . ?
C73 H73 0.9500 . ?
C74 C75 1.384(3) . ?
C74 H74 0.9500 . ?
C75 C76 1.391(3) . ?
C75 H75 0.9500 . ?
C76 H76 0.9500 . ?
C81 C86 1.406(2) . ?
C81 C82 1.409(2) . ?
C82 C83 1.390(3) . ?
C82 H82 0.9500 . ?
C83 C84 1.395(3) . ?
C83 H83 0.9500 . ?
C84 C85 1.386(3) . ?
C84 H84 0.9500 . ?
C85 C86 1.392(3) . ?
C85 H85 0.9500 . ?
C86 H86 0.9500 . ?
C99 Cl88 1.746(2) . ?
C99 Cl89 1.759(2) . ?
C99 Cl90 1.770(3) . ?
C99 H99 1.0000 . ?
